data_4517248
loop_
_publ_author_name
'Alice Heskia'
'Thierry Maris'
'James D. Wuest'

_publ_contact_author_email thierry.maris@umontreal.ca
_publ_contact_author_id_orcid 0000-0001-9731-4046
_publ_contact_author_name 'Thierry Maris'
_publ_contact_author_phone '514 340 4177 2579'
_publ_section_title
;
 Putting Fullerenes in Their Place: Cocrystallizing C60 and C70 with
 Phosphangulene Chalcogenides
;
_journal_name_full 'Crystal growth and Design'
_journal_page_first 5418
_journal_paper_doi 10.1021/acs.cgd.9b00954
_journal_volume 19
_journal_year 2019
_chemical_formula_moiety 'C60, C18 H9 O3 P S, C S2'
_chemical_formula_sum 'C79 H9 O3 P S3'
_chemical_formula_weight 1133.01
_chemical_name_systematic
;
12cH-4,8,12-trioxa-12c-phosphadibenzo[cd,mn]pyrene-12c-thione 
C60 fullerene carbon disulfide
;
_space_group_crystal_system monoclinic
_space_group_IT_number 4
_space_group_name_Hall 'P 2yb'
_space_group_name_H-M_alt 'P 1 21 1'
_atom_sites_solution_hydrogens geom
_atom_sites_solution_primary dual
_audit_creation_date 2016-11-14
_audit_creation_method
;
Olex2 1.2
(compiled 2016.11.07 svn.r3352 for OlexSys, GUI svn.r5261)
;
_cell_angle_alpha 90
_cell_angle_beta 118.467(3)
_cell_angle_gamma 90
_cell_formula_units_Z 2
_cell_length_a 13.0898(8)
_cell_length_b 14.0998(9)
_cell_length_c 13.3595(8)
_cell_measurement_reflns_used 9971
_cell_measurement_temperature 100
_cell_measurement_theta_max 60.858
_cell_measurement_theta_min 3.342
_cell_volume 2167.6(2)
_computing_cell_refinement
;
SAINT (2013) V8.37A; Integration Software for Single Crystal Data.
Bruker AXS Inc., Madison, WI 53719-1173.
;
_computing_data_collection
;
APEX 2 (2013) Bruker AXS Inc., Madison, WI 53719-1173.
;
_computing_data_reduction
;
SAINT (2013) V8.37A; Integration Software for Single Crystal Data.
Bruker AXS Inc., Madison, WI 53719-1173.
;
_computing_molecular_graphics 'Olex2 (Dolomanov et al., 2009)'
_computing_publication_material 'Olex2 (Dolomanov et al., 2009)'
_computing_structure_refinement 'ShelXL (Sheldrick, 2015)'
_computing_structure_solution 'XT (Sheldrick, 2015)'
_diffrn_ambient_temperature 100
_diffrn_detector 'CMOS Area detector'
_diffrn_detector_area_resol_mean 10.24
_diffrn_detector_type 'Bruker Photon 100 CMOS Detector'
_diffrn_measured_fraction_theta_full 0.985
_diffrn_measured_fraction_theta_max 0.975
_diffrn_measurement_device 'k-geometry diffractometer'
_diffrn_measurement_device_type 'Bruker Venture Metaljet'
_diffrn_measurement_method '\w and \f scans'
_diffrn_radiation_collimation 'Focusing mirrors'
_diffrn_radiation_monochromator 'Helios MX Mirror Optics'
_diffrn_radiation_probe x-ray
_diffrn_radiation_type GaK\a
_diffrn_radiation_wavelength 1.34139
_diffrn_reflns_av_R_equivalents 0.0476
_diffrn_reflns_av_unetI/netI 0.0477
_diffrn_reflns_Laue_measured_fraction_full 0.985
_diffrn_reflns_Laue_measured_fraction_max 0.975
_diffrn_reflns_limit_h_max 16
_diffrn_reflns_limit_h_min -17
_diffrn_reflns_limit_k_max 18
_diffrn_reflns_limit_k_min -18
_diffrn_reflns_limit_l_max 17
_diffrn_reflns_limit_l_min -16
_diffrn_reflns_number 31921
_diffrn_reflns_point_group_measured_fraction_full 0.988
_diffrn_reflns_point_group_measured_fraction_max 0.978
_diffrn_reflns_theta_full 53.594
_diffrn_reflns_theta_max 60.827
_diffrn_reflns_theta_min 3.341
_diffrn_source 'Metal Jet'
_diffrn_source_target Ga
_diffrn_source_type 'Gallium Liquid Metal Jet Source'
_exptl_absorpt_coefficient_mu 1.609
_exptl_absorpt_correction_T_max 0.7519
_exptl_absorpt_correction_T_min 0.5646
_exptl_absorpt_correction_type multi-scan
_exptl_absorpt_process_details
;
SADABS-2016/2 (Bruker,2016/2) was used for absorption correction.
wR2(int) was 0.1373 before and 0.0824 after correction.
The Ratio of minimum to maximum transmission is 0.7509.
The \l/2 correction factor is Not present.
;
_exptl_crystal_colour 'metallic dark brown'
_exptl_crystal_colour_lustre metallic
_exptl_crystal_colour_modifier dark
_exptl_crystal_colour_primary brown
_exptl_crystal_density_diffrn 1.736
_exptl_crystal_description Block
_exptl_crystal_F_000 1140
_exptl_crystal_size_max 0.23
_exptl_crystal_size_mid 0.17
_exptl_crystal_size_min 0.08
_refine_diff_density_max 0.584
_refine_diff_density_min -0.428
_refine_diff_density_rms 0.091
_refine_ls_abs_structure_details
;
 Refined as an inversion twin.
;
_refine_ls_abs_structure_Flack 0.44(3)
_refine_ls_extinction_coef .
_refine_ls_extinction_method none
_refine_ls_goodness_of_fit_ref 1.134
_refine_ls_hydrogen_treatment constr
_refine_ls_matrix_type full
_refine_ls_number_parameters 776
_refine_ls_number_reflns 9390
_refine_ls_number_restraints 1
_refine_ls_restrained_S_all 1.134
_refine_ls_R_factor_all 0.0657
_refine_ls_R_factor_gt 0.0563
_refine_ls_shift/su_max 0.000
_refine_ls_shift/su_mean 0.000
_refine_ls_structure_factor_coef Fsqd
_refine_ls_weighting_details 'w=1/[\s^2^(Fo^2^)+5.1228P] where P=(Fo^2^+2Fc^2^)/3'
_refine_ls_weighting_scheme calc
_refine_ls_wR_factor_gt 0.1201
_refine_ls_wR_factor_ref 0.1286
_reflns_Friedel_coverage 0.927
_reflns_Friedel_fraction_full 0.991
_reflns_Friedel_fraction_max 0.981
_reflns_number_gt 8529
_reflns_number_total 9390
_reflns_threshold_expression 'I > 2\s(I)'
_cod_data_source_file jw1876_phangs_c60_cs2.cif
_cod_data_source_block jw1876
_cod_database_code 4517248

loop_
_space_group_symop_id
_space_group_symop_operation_xyz
1 'x, y, z'
2 '-x, y+1/2, -z'

loop_
_atom_site_label
_atom_site_type_symbol
_atom_site_fract_x
_atom_site_fract_y
_atom_site_fract_z
_atom_site_U_iso_or_equiv
_atom_site_adp_type
_atom_site_occupancy
_atom_site_site_symmetry_order
_atom_site_calc_flag
_atom_site_refinement_flags_posn
_atom_site_refinement_flags_adp
_atom_site_refinement_flags_occupancy
_atom_site_disorder_assembly
_atom_site_disorder_group
C1C C 0.8730(5) 0.5517(4) 0.7517(5) 0.0259(12) Uani 1 1 d . . . . .
C2C C 0.9039(4) 0.6449(5) 0.7885(5) 0.0236(10) Uani 1 1 d . . . . .
C3C C 0.8339(5) 0.7227(4) 0.7214(5) 0.0264(12) Uani 1 1 d . . . . .
C4C C 0.7345(5) 0.7050(4) 0.6173(5) 0.0262(12) Uani 1 1 d . . . . .
C5C C 0.7029(5) 0.6085(4) 0.5789(5) 0.0256(12) Uani 1 1 d . . . . .
C6C C 0.7711(5) 0.5333(4) 0.6440(5) 0.0256(12) Uani 1 1 d . . . . .
C7C C 0.7158(5) 0.4479(4) 0.6566(5) 0.0250(12) Uani 1 1 d . . . . .
C8C C 0.5956(5) 0.4410(4) 0.6037(5) 0.0256(12) Uani 1 1 d . . . . .
C9C C 0.5243(6) 0.5199(4) 0.5352(5) 0.0278(13) Uani 1 1 d . . . . .
C10C C 0.5763(5) 0.6011(4) 0.5221(4) 0.0265(12) Uani 1 1 d . . . . .
C11C C 0.5312(5) 0.6941(4) 0.5281(5) 0.0262(12) Uani 1 1 d . . . . .
C12C C 0.4339(5) 0.7017(4) 0.5454(5) 0.0260(12) Uani 1 1 d . . . . .
C13C C 0.3803(5) 0.6171(5) 0.5589(4) 0.0276(12) Uani 1 1 d . . . . .
C14C C 0.4243(5) 0.5273(4) 0.5536(5) 0.0252(12) Uani 1 1 d . . . . .
C15C C 0.4336(5) 0.4538(4) 0.6336(5) 0.0259(12) Uani 1 1 d . . . . .
C16C C 0.5390(6) 0.4005(4) 0.6645(5) 0.0258(12) Uani 1 1 d . . . . .
C17C C 0.6055(6) 0.3686(4) 0.7756(5) 0.0262(12) Uani 1 1 d . . . . .
C18C C 0.5689(6) 0.3875(4) 0.8612(5) 0.0281(12) Uani 1 1 d . . . . .
C19C C 0.4676(5) 0.4384(4) 0.8311(5) 0.0256(12) Uani 1 1 d . . . . .
C20C C 0.3988(5) 0.4727(4) 0.7153(5) 0.0255(12) Uani 1 1 d . . . . .
C21C C 0.3518(5) 0.5648(5) 0.7192(5) 0.0274(13) Uani 1 1 d . . . . .
C22C C 0.3433(4) 0.6355(5) 0.6438(4) 0.0253(12) Uani 1 1 d . . . . .
C23C C 0.3762(5) 0.7327(4) 0.6831(5) 0.0249(12) Uani 1 1 d . . . . .
C24C C 0.4148(6) 0.7558(4) 0.7972(5) 0.0276(13) Uani 1 1 d . . . . .
C25C C 0.4237(5) 0.6805(4) 0.8757(5) 0.0261(12) Uani 1 1 d . . . . .
C26C C 0.3935(5) 0.5886(4) 0.8390(5) 0.0252(12) Uani 1 1 d . . . . .
C27C C 0.4646(5) 0.5098(4) 0.9075(5) 0.0236(11) Uani 1 1 d . . . . .
C28C C 0.5618(5) 0.5283(4) 1.0100(5) 0.0238(11) Uani 1 1 d . . . . .
C29C C 0.5948(5) 0.6242(4) 1.0492(4) 0.0215(11) Uani 1 1 d . . . . .
C30C C 0.5271(5) 0.7000(4) 0.9842(5) 0.0248(12) Uani 1 1 d . . . . .
C31C C 0.5818(5) 0.7849(4) 0.9713(5) 0.0262(12) Uani 1 1 d . . . . .
C32C C 0.7017(5) 0.7917(4) 1.0231(5) 0.0244(12) Uani 1 1 d . . . . .
C33C C 0.7714(5) 0.7136(4) 1.0917(5) 0.0251(12) Uani 1 1 d . . . . .
C34C C 0.7200(5) 0.6312(4) 1.1041(4) 0.0227(11) Uani 1 1 d . . . . .
C35C C 0.7653(5) 0.5383(4) 1.0986(5) 0.0243(12) Uani 1 1 d . . . . .
C36C C 0.8620(5) 0.5323(4) 1.0817(5) 0.0256(12) Uani 1 1 d . . . . .
C37C C 0.9169(5) 0.6172(4) 1.0685(4) 0.0252(11) Uani 1 1 d . . . . .
C38C C 0.8732(5) 0.7058(4) 1.0735(5) 0.0234(11) Uani 1 1 d . . . . .
C39C C 0.8647(5) 0.7793(4) 0.9947(5) 0.0240(12) Uani 1 1 d . . . . .
C40C C 0.9006(5) 0.7612(4) 0.9129(5) 0.0249(12) Uani 1 1 d . . . . .
C41C C 0.9454(5) 0.6683(4) 0.9079(5) 0.0286(13) Uani 1 1 d . . . . .
C42C C 0.9538(5) 0.5973(4) 0.9845(5) 0.0240(11) Uani 1 1 d . . . . .
C43C C 0.9224(5) 0.5006(4) 0.9454(5) 0.0259(12) Uani 1 1 d . . . . .
C44C C 0.8827(5) 0.4786(4) 0.8314(5) 0.0254(12) Uani 1 1 d . . . . .
C45C C 0.7858(5) 0.4137(4) 0.7728(5) 0.0264(12) Uani 1 1 d . . . . .
C46C C 0.7307(6) 0.3751(4) 0.8310(5) 0.0264(12) Uani 1 1 d . . . . .
C47C C 0.7715(5) 0.3983(4) 0.9496(5) 0.0241(12) Uani 1 1 d . . . . .
C48C C 0.8652(5) 0.4595(4) 1.0049(5) 0.0240(11) Uani 1 1 d . . . . .
C49C C 0.6680(5) 0.4741(4) 1.0407(4) 0.0244(12) Uani 1 1 d . . . . .
C50C C 0.6719(5) 0.4061(4) 0.9680(5) 0.0258(12) Uani 1 1 d . . . . .
C51C C 0.7587(5) 0.8321(4) 0.9628(5) 0.0251(12) Uani 1 1 d . . . . .
C52C C 0.6920(6) 0.8647(4) 0.8516(5) 0.0254(12) Uani 1 1 d . . . . .
C53C C 0.5674(5) 0.8578(4) 0.7972(5) 0.0259(12) Uani 1 1 d . . . . .
C54C C 0.5259(5) 0.8343(4) 0.6776(5) 0.0242(12) Uani 1 1 d . . . . .
C55C C 0.6266(5) 0.8269(4) 0.6590(5) 0.0253(12) Uani 1 1 d . . . . .
C56C C 0.7301(6) 0.8460(4) 0.7672(5) 0.0261(12) Uani 1 1 d . . . . .
C57C C 0.8312(5) 0.7941(4) 0.7973(5) 0.0266(12) Uani 1 1 d . . . . .
C58C C 0.6292(6) 0.7580(4) 0.5863(5) 0.0259(12) Uani 1 1 d . . . . .
C59C C 0.5130(5) 0.8188(4) 0.8553(5) 0.0248(12) Uani 1 1 d . . . . .
C60C C 0.4330(5) 0.7735(4) 0.6225(5) 0.0252(12) Uani 1 1 d . . . . .
S1A S 1.06304(11) 0.64685(10) 0.38236(10) 0.0206(2) Uani 1 1 d . . . . .
P1A P 0.97836(11) 0.64284(9) 0.46826(10) 0.0168(2) Uani 1 1 d . . . . .
O1A O 0.8571(3) 0.4567(3) 0.4367(3) 0.0221(8) Uani 1 1 d . . . . .
O2A O 1.1360(3) 0.6670(3) 0.7186(3) 0.0222(8) Uani 1 1 d . . . . .
O3A O 0.7963(3) 0.7941(3) 0.3968(3) 0.0219(8) Uani 1 1 d . . . . .
C1A C 0.7841(5) 0.5329(4) 0.3847(4) 0.0198(10) Uani 1 1 d . . . . .
C2A C 0.8273(4) 0.6254(4) 0.3966(4) 0.0183(10) Uani 1 1 d . . . . .
C3A C 0.7524(5) 0.7023(4) 0.3653(4) 0.0213(11) Uani 1 1 d . . . . .
C4A C 0.6333(5) 0.6883(5) 0.3065(5) 0.0255(12) Uani 1 1 d . . . . .
H4A H 0.582235 0.739475 0.283136 0.031 Uiso 1 1 calc R . . . .
C5A C 0.5922(5) 0.5954(5) 0.2835(5) 0.0274(13) Uani 1 1 d . . . . .
H5A H 0.512688 0.585420 0.239625 0.033 Uiso 1 1 calc R . . . .
C6A C 0.6645(5) 0.5178(4) 0.3230(5) 0.0249(12) Uani 1 1 d . . . . .
H6A H 0.634195 0.456628 0.308948 0.030 Uiso 1 1 calc R . . . .
C7A C 0.9504(5) 0.4706(4) 0.5446(5) 0.0216(11) Uani 1 1 d . . . . .
C8A C 1.0121(5) 0.5544(4) 0.5732(5) 0.0186(11) Uani 1 1 d . . . . .
C9A C 1.0926(5) 0.5763(4) 0.6868(5) 0.0198(10) Uani 1 1 d . . . . .
C10A C 1.1238(5) 0.5051(4) 0.7672(5) 0.0245(11) Uani 1 1 d . . . . .
H10A H 1.180488 0.515352 0.842082 0.029 Uiso 1 1 calc R . . . .
C11A C 1.0686(5) 0.4177(4) 0.7334(5) 0.0276(12) Uani 1 1 d . . . . .
H11A H 1.093269 0.368610 0.786237 0.033 Uiso 1 1 calc R . . . .
C12A C 0.9788(5) 0.4002(4) 0.6252(5) 0.0237(12) Uani 1 1 d . . . . .
H12A H 0.938814 0.342889 0.607394 0.028 Uiso 1 1 calc R . . . .
C13A C 0.9796(5) 0.7406(4) 0.5508(5) 0.0187(10) Uani 1 1 d . . . . .
C14A C 1.0618(5) 0.7434(4) 0.6671(4) 0.0190(10) Uani 1 1 d . . . . .
C15A C 1.0669(5) 0.8214(4) 0.7311(5) 0.0236(11) Uani 1 1 d . . . . .
H15A H 1.123568 0.826408 0.806911 0.028 Uiso 1 1 calc R . . . .
C16A C 0.9842(5) 0.8931(4) 0.6785(5) 0.0246(12) Uani 1 1 d . . . . .
H16A H 0.990020 0.947885 0.719674 0.030 Uiso 1 1 calc R . . . .
C17A C 0.8939(5) 0.8862(4) 0.5678(5) 0.0201(10) Uani 1 1 d . . . . .
H17A H 0.837606 0.933378 0.536784 0.024 Uiso 1 1 calc R . . . .
C18A C 0.8902(5) 0.8073(4) 0.5054(4) 0.0192(10) Uani 1 1 d . . . . .
S1B S 0.24633(17) 0.60706(15) 0.25181(15) 0.0440(4) Uani 1 1 d . . . . .
S2B S 0.27685(14) 0.64614(13) 0.03946(13) 0.0364(3) Uani 1 1 d . . . . .
C1B C 0.2616(5) 0.6261(4) 0.1456(5) 0.0299(13) Uani 1 1 d . . . . .

loop_
_atom_site_aniso_label
_atom_site_aniso_U_11
_atom_site_aniso_U_22
_atom_site_aniso_U_33
_atom_site_aniso_U_23
_atom_site_aniso_U_13
_atom_site_aniso_U_12
C1C 0.024(3) 0.034(3) 0.031(3) 0.000(2) 0.022(3) 0.008(2)
C2C 0.022(2) 0.028(3) 0.032(3) -0.001(3) 0.022(2) -0.002(2)
C3C 0.029(3) 0.031(3) 0.032(3) 0.003(2) 0.026(3) -0.004(2)
C4C 0.035(3) 0.027(3) 0.034(3) 0.003(2) 0.031(3) -0.004(2)
C5C 0.037(3) 0.030(3) 0.024(3) -0.001(2) 0.026(3) -0.001(3)
C6C 0.035(3) 0.027(3) 0.026(3) -0.004(2) 0.025(3) 0.002(2)
C7C 0.039(3) 0.022(3) 0.025(3) -0.008(2) 0.025(3) -0.001(2)
C8C 0.036(3) 0.020(3) 0.026(3) -0.009(2) 0.019(3) -0.002(2)
C9C 0.035(3) 0.031(3) 0.019(3) -0.007(2) 0.015(3) -0.004(2)
C10C 0.037(3) 0.038(3) 0.011(2) 0.003(2) 0.016(2) 0.005(3)
C11C 0.039(3) 0.029(3) 0.014(2) 0.003(2) 0.014(2) 0.003(2)
C12C 0.028(3) 0.030(3) 0.017(3) 0.008(2) 0.008(2) 0.004(2)
C13C 0.023(3) 0.040(3) 0.015(2) 0.000(2) 0.005(2) -0.001(2)
C14C 0.023(3) 0.033(3) 0.016(3) -0.008(2) 0.007(2) -0.005(2)
C15C 0.023(3) 0.024(3) 0.026(3) -0.009(2) 0.008(2) -0.010(2)
C16C 0.037(3) 0.019(3) 0.027(3) -0.008(2) 0.020(3) -0.007(2)
C17C 0.037(3) 0.016(3) 0.030(3) -0.003(2) 0.020(3) -0.003(2)
C18C 0.041(4) 0.020(3) 0.029(3) -0.002(2) 0.022(3) -0.009(2)
C19C 0.031(3) 0.024(3) 0.029(3) 0.000(2) 0.020(3) -0.007(2)
C20C 0.025(3) 0.026(3) 0.026(3) -0.004(2) 0.012(2) -0.011(2)
C21C 0.023(3) 0.042(3) 0.026(3) -0.003(2) 0.018(2) -0.003(2)
C22C 0.010(2) 0.044(4) 0.018(2) -0.003(2) 0.0031(18) 0.002(2)
C23C 0.017(3) 0.030(3) 0.027(3) 0.004(2) 0.011(2) 0.008(2)
C24C 0.031(3) 0.035(3) 0.027(3) 0.002(2) 0.022(3) 0.009(2)
C25C 0.025(3) 0.039(3) 0.025(3) 0.003(2) 0.021(2) 0.009(2)
C26C 0.022(3) 0.036(3) 0.026(3) -0.002(2) 0.019(2) -0.003(2)
C27C 0.023(3) 0.030(3) 0.027(3) 0.005(2) 0.020(2) -0.005(2)
C28C 0.030(3) 0.027(3) 0.025(3) 0.004(2) 0.021(3) 0.001(2)
C29C 0.030(3) 0.029(3) 0.014(2) -0.001(2) 0.018(2) 0.000(2)
C30C 0.031(3) 0.029(3) 0.026(3) -0.003(2) 0.024(2) 0.003(2)
C31C 0.033(3) 0.027(3) 0.027(3) -0.007(2) 0.021(3) 0.003(2)
C32C 0.031(3) 0.022(3) 0.022(3) -0.012(2) 0.015(2) -0.005(2)
C33C 0.031(3) 0.028(3) 0.015(2) -0.011(2) 0.010(2) -0.001(2)
C34C 0.032(3) 0.025(3) 0.014(2) 0.001(2) 0.012(2) 0.003(2)
C35C 0.032(3) 0.028(3) 0.015(3) 0.007(2) 0.013(2) 0.000(2)
C36C 0.026(3) 0.028(3) 0.018(3) 0.006(2) 0.007(2) 0.009(2)
C37C 0.020(3) 0.034(3) 0.015(2) 0.000(2) 0.004(2) 0.001(2)
C38C 0.018(3) 0.029(3) 0.018(3) -0.008(2) 0.005(2) -0.007(2)
C39C 0.025(3) 0.020(3) 0.022(3) -0.008(2) 0.008(2) -0.007(2)
C40C 0.023(3) 0.019(3) 0.036(3) -0.002(2) 0.016(3) -0.009(2)
C41C 0.022(3) 0.030(3) 0.039(3) -0.007(2) 0.019(3) -0.007(2)
C42C 0.015(2) 0.029(3) 0.030(3) 0.000(2) 0.012(2) 0.002(2)
C43C 0.024(3) 0.025(3) 0.032(3) 0.009(2) 0.016(2) 0.010(2)
C44C 0.024(3) 0.026(3) 0.033(3) 0.000(2) 0.019(3) 0.007(2)
C45C 0.033(3) 0.023(3) 0.025(3) -0.007(2) 0.015(2) 0.010(2)
C46C 0.043(3) 0.012(2) 0.028(3) -0.003(2) 0.020(3) 0.000(2)
C47C 0.031(3) 0.019(3) 0.023(3) 0.010(2) 0.014(2) 0.011(2)
C48C 0.025(3) 0.024(3) 0.022(3) 0.006(2) 0.011(2) 0.007(2)
C49C 0.035(3) 0.026(3) 0.017(3) 0.008(2) 0.016(2) 0.001(2)
C50C 0.036(3) 0.022(3) 0.025(3) 0.010(2) 0.019(3) 0.004(2)
C51C 0.036(3) 0.017(3) 0.028(3) -0.007(2) 0.020(3) -0.007(2)
C52C 0.039(3) 0.011(2) 0.034(3) -0.003(2) 0.023(3) -0.002(2)
C53C 0.037(3) 0.015(2) 0.029(3) 0.001(2) 0.018(3) 0.010(2)
C54C 0.034(3) 0.015(2) 0.027(3) 0.007(2) 0.017(3) 0.009(2)
C55C 0.035(3) 0.021(3) 0.026(3) 0.008(2) 0.019(3) 0.001(2)
C56C 0.039(3) 0.016(2) 0.029(3) 0.002(2) 0.020(3) -0.004(2)
C57C 0.033(3) 0.025(3) 0.031(3) -0.001(2) 0.023(3) -0.010(2)
C58C 0.036(3) 0.025(3) 0.025(3) 0.010(2) 0.022(3) 0.003(2)
C59C 0.034(3) 0.021(3) 0.023(3) 0.000(2) 0.017(2) 0.009(2)
C60C 0.027(3) 0.025(3) 0.025(3) 0.012(2) 0.013(2) 0.014(2)
S1A 0.0275(6) 0.0191(6) 0.0244(6) 0.0006(5) 0.0197(5) 0.0010(5)
P1A 0.0217(6) 0.0152(5) 0.0188(6) 0.0001(5) 0.0141(5) 0.0005(5)
O1A 0.031(2) 0.0152(17) 0.0252(19) -0.0041(15) 0.0169(17) -0.0024(15)
O2A 0.0206(18) 0.024(2) 0.0219(18) -0.0017(14) 0.0097(15) -0.0011(14)
O3A 0.026(2) 0.0203(19) 0.0218(19) 0.0029(15) 0.0129(16) 0.0037(16)
C1A 0.025(3) 0.022(3) 0.019(3) -0.003(2) 0.016(2) -0.002(2)
C2A 0.022(2) 0.021(3) 0.020(2) -0.0019(19) 0.016(2) -0.0039(19)
C3A 0.030(3) 0.023(3) 0.019(2) 0.000(2) 0.019(2) -0.002(2)
C4A 0.027(3) 0.036(3) 0.019(3) 0.001(2) 0.016(2) 0.005(2)
C5A 0.028(3) 0.041(4) 0.017(3) -0.003(2) 0.013(2) -0.006(3)
C6A 0.032(3) 0.027(3) 0.020(3) -0.006(2) 0.016(2) -0.011(2)
C7A 0.029(3) 0.022(3) 0.024(3) -0.002(2) 0.020(2) 0.003(2)
C8A 0.027(3) 0.016(2) 0.023(3) 0.0025(19) 0.020(2) 0.002(2)
C9A 0.015(2) 0.026(3) 0.025(3) 0.001(2) 0.015(2) 0.005(2)
C10A 0.019(3) 0.035(3) 0.022(3) 0.007(2) 0.012(2) 0.006(2)
C11A 0.032(3) 0.028(3) 0.032(3) 0.005(2) 0.023(3) 0.008(2)
C12A 0.036(3) 0.011(2) 0.036(3) 0.002(2) 0.027(3) 0.002(2)
C13A 0.025(3) 0.016(2) 0.020(3) -0.0015(19) 0.015(2) 0.000(2)
C14A 0.019(2) 0.023(3) 0.019(2) 0.002(2) 0.012(2) -0.004(2)
C15A 0.027(3) 0.027(3) 0.022(3) -0.001(2) 0.016(2) -0.005(2)
C16A 0.038(3) 0.016(2) 0.028(3) -0.007(2) 0.022(3) -0.008(2)
C17A 0.026(3) 0.017(2) 0.024(3) 0.0002(19) 0.018(2) 0.001(2)
C18A 0.025(3) 0.020(2) 0.015(2) 0.0008(19) 0.012(2) -0.002(2)
S1B 0.0501(10) 0.0558(11) 0.0324(8) 0.0020(7) 0.0247(8) 0.0020(8)
S2B 0.0441(9) 0.0378(8) 0.0362(8) -0.0047(7) 0.0265(7) -0.0028(8)
C1B 0.024(3) 0.030(3) 0.035(3) -0.004(2) 0.013(2) 0.002(2)

loop_
_atom_type_symbol
_atom_type_description
_atom_type_scat_dispersion_real
_atom_type_scat_dispersion_imag
_atom_type_scat_source
C C 0.0140 0.0070 'International Tables Vol C Tables 4.2.6.8 and 6.1.1.4'
H H 0.0000 0.0000 'International Tables Vol C Tables 4.2.6.8 and 6.1.1.4'
O O 0.0390 0.0250 'International Tables Vol C Tables 4.2.6.8 and 6.1.1.4'
P P 0.2543 0.3332 'International Tables Vol C Tables 4.2.6.8 and 6.1.1.4'
S S 0.2920 0.4250 'International Tables Vol C Tables 4.2.6.8 and 6.1.1.4'

loop_
_geom_angle_atom_site_label_1
_geom_angle_atom_site_label_2
_geom_angle_atom_site_label_3
_geom_angle
_geom_angle_site_symmetry_1
_geom_angle_site_symmetry_3
C2C C1C C6C 119.7(5) . .
C2C C1C C44C 120.3(5) . .
C44C C1C C6C 108.7(5) . .
C1C C2C C3C 120.6(5) . .
C1C C2C C41C 119.6(5) . .
C3C C2C C41C 107.7(5) . .
C2C C3C C57C 108.5(5) . .
C4C C3C C2C 119.8(6) . .
C4C C3C C57C 120.0(6) . .
C3C C4C C5C 119.6(6) . .
C3C C4C C58C 120.1(5) . .
C58C C4C C5C 108.3(5) . .
C4C C5C C10C 108.2(5) . .
C6C C5C C4C 120.4(6) . .
C6C C5C C10C 120.1(5) . .
C1C C6C C7C 107.8(5) . .
C5C C6C C1C 119.9(6) . .
C5C C6C C7C 119.7(6) . .
C6C C7C C45C 107.6(5) . .
C8C C7C C6C 120.3(6) . .
C8C C7C C45C 120.3(5) . .
C7C C8C C9C 119.8(5) . .
C7C C8C C16C 119.9(6) . .
C16C C8C C9C 107.8(5) . .
C10C C9C C8C 120.2(6) . .
C10C C9C C14C 120.1(6) . .
C14C C9C C8C 108.0(5) . .
C9C C10C C5C 119.8(6) . .
C9C C10C C11C 120.1(5) . .
C11C C10C C5C 107.3(5) . .
C12C C11C C10C 120.1(5) . .
C12C C11C C58C 120.3(5) . .
C58C C11C C10C 108.1(5) . .
C11C C12C C13C 119.6(5) . .
C11C C12C C60C 119.1(5) . .
C13C C12C C60C 108.7(5) . .
C12C C13C C22C 108.3(5) . .
C14C C13C C12C 120.2(5) . .
C14C C13C C22C 119.8(5) . .
C9C C14C C15C 108.0(5) . .
C13C C14C C9C 120.0(5) . .
C13C C14C C15C 119.9(5) . .
C16C C15C C14C 108.4(5) . .
C20C C15C C14C 119.7(5) . .
C20C C15C C16C 119.9(5) . .
C15C C16C C8C 107.9(5) . .
C17C C16C C8C 119.9(6) . .
C17C C16C C15C 119.9(5) . .
C16C C17C C18C 120.3(6) . .
C16C C17C C46C 120.4(5) . .
C46C C17C C18C 107.7(5) . .
C19C C18C C17C 119.5(5) . .
C19C C18C C50C 120.4(5) . .
C50C C18C C17C 107.8(5) . .
C18C C19C C20C 120.2(5) . .
C18C C19C C27C 119.9(5) . .
C27C C19C C20C 107.9(5) . .
C15C C20C C19C 120.1(6) . .
C15C C20C C21C 120.2(5) . .
C21C C20C C19C 108.6(5) . .
C20C C21C C26C 107.6(5) . .
C22C C21C C20C 120.6(5) . .
C22C C21C C26C 119.3(6) . .
C13C C22C C23C 107.3(5) . .
C21C C22C C13C 119.9(6) . .
C21C C22C C23C 120.6(5) . .
C24C C23C C22C 120.2(5) . .
C24C C23C C60C 120.0(6) . .
C60C C23C C22C 108.3(5) . .
C23C C24C C25C 118.6(6) . .
C23C C24C C59C 119.7(5) . .
C59C C24C C25C 108.4(5) . .
C24C C25C C30C 107.2(5) . .
C26C C25C C24C 121.3(5) . .
C26C C25C C30C 120.2(5) . .
C25C C26C C21C 120.0(5) . .
C25C C26C C27C 120.4(5) . .
C27C C26C C21C 107.8(5) . .
C19C C27C C26C 108.1(5) . .
C28C C27C C19C 120.6(5) . .
C28C C27C C26C 119.3(5) . .
C27C C28C C29C 120.9(5) . .
C27C C28C C49C 118.8(5) . .
C29C C28C C49C 108.0(5) . .
C28C C29C C34C 108.7(5) . .
C30C C29C C28C 120.1(5) . .
C30C C29C C34C 119.6(5) . .
C29C C30C C25C 119.1(5) . .
C29C C30C C31C 120.3(5) . .
C31C C30C C25C 108.3(5) . .
C30C C31C C59C 108.0(5) . .
C32C C31C C30C 120.3(6) . .
C32C C31C C59C 119.4(5) . .
C31C C32C C33C 119.2(5) . .
C31C C32C C51C 120.7(6) . .
C33C C32C C51C 108.3(5) . .
C32C C33C C38C 107.5(5) . .
C34C C33C C32C 121.1(5) . .
C34C C33C C38C 119.1(5) . .
C29C C34C C35C 107.7(5) . .
C33C C34C C29C 119.5(5) . .
C33C C34C C35C 120.9(5) . .
C36C C35C C34C 119.2(5) . .
C36C C35C C49C 120.8(5) . .
C49C C35C C34C 108.3(5) . .
C35C C36C C37C 120.8(5) . .
C35C C36C C48C 119.2(6) . .
C37C C36C C48C 108.2(5) . .
C38C C37C C36C 119.9(5) . .
C38C C37C C42C 120.6(5) . .
C42C C37C C36C 107.6(5) . .
C37C C38C C33C 120.1(5) . .
C37C C38C C39C 120.1(5) . .
C39C C38C C33C 107.9(5) . .
C38C C39C C51C 108.3(5) . .
C40C C39C C38C 120.0(5) . .
C40C C39C C51C 119.6(5) . .
C39C C40C C41C 119.5(5) . .
C39C C40C C57C 120.0(5) . .
C57C C40C C41C 107.7(5) . .
C40C C41C C2C 107.9(6) . .
C42C C41C C2C 119.8(5) . .
C42C C41C C40C 120.4(5) . .
C37C C42C C43C 108.7(5) . .
C41C C42C C37C 119.4(5) . .
C41C C42C C43C 120.1(5) . .
C44C C43C C42C 120.0(5) . .
C44C C43C C48C 119.4(6) . .
C48C C43C C42C 108.1(5) . .
C1C C44C C45C 107.8(5) . .
C43C C44C C1C 120.3(5) . .
C43C C44C C45C 120.4(5) . .
C44C C45C C7C 108.0(5) . .
C46C C45C C7C 119.4(6) . .
C46C C45C C44C 119.6(5) . .
C17C C46C C47C 108.2(5) . .
C45C C46C C17C 120.0(5) . .
C45C C46C C47C 120.1(5) . .
C48C C47C C46C 119.6(5) . .
C48C C47C C50C 120.2(5) . .
C50C C47C C46C 108.2(5) . .
C43C C48C C36C 107.4(5) . .
C47C C48C C36C 119.7(5) . .
C47C C48C C43C 120.8(5) . .
C35C C49C C28C 107.4(5) . .
C50C C49C C28C 120.9(5) . .
C50C C49C C35C 119.4(5) . .
C47C C50C C18C 108.2(5) . .
C49C C50C C18C 119.3(5) . .
C49C C50C C47C 120.8(6) . .
C39C C51C C32C 108.0(5) . .
C52C C51C C32C 119.6(6) . .
C52C C51C C39C 120.6(5) . .
C51C C52C C53C 120.0(5) . .
C51C C52C C56C 119.5(5) . .
C53C C52C C56C 108.7(5) . .
C52C C53C C54C 108.0(5) . .
C59C C53C C52C 120.2(5) . .
C59C C53C C54C 119.9(6) . .
C55C C54C C53C 107.9(5) . .
C60C C54C C53C 119.9(5) . .
C60C C54C C55C 120.3(5) . .
C54C C55C C56C 107.9(5) . .
C58C C55C C54C 119.8(5) . .
C58C C55C C56C 120.1(6) . .
C52C C56C C55C 107.5(5) . .
C57C C56C C52C 120.0(5) . .
C57C C56C C55C 119.7(5) . .
C3C C57C C40C 108.2(5) . .
C56C C57C C3C 120.1(6) . .
C56C C57C C40C 120.4(5) . .
C4C C58C C11C 108.2(5) . .
C55C C58C C4C 120.0(6) . .
C55C C58C C11C 119.9(5) . .
C24C C59C C31C 108.2(5) . .
C53C C59C C24C 120.2(5) . .
C53C C59C C31C 120.1(6) . .
C12C C60C C23C 107.4(5) . .
C54C C60C C12C 120.7(5) . .
C54C C60C C23C 120.3(5) . .
C2A P1A S1A 119.59(16) . .
C2A P1A C8A 97.2(2) . .
C2A P1A C13A 97.1(2) . .
C8A P1A S1A 119.50(18) . .
C13A P1A S1A 120.68(19) . .
C13A P1A C8A 97.6(2) . .
C1A O1A C7A 117.8(4) . .
C9A O2A C14A 118.5(4) . .
C18A O3A C3A 118.0(4) . .
O1A C1A C2A 121.4(5) . .
O1A C1A C6A 119.3(5) . .
C6A C1A C2A 119.2(5) . .
C1A C2A P1A 118.8(4) . .
C3A C2A P1A 120.4(4) . .
C3A C2A C1A 120.3(5) . .
C2A C3A O3A 120.2(5) . .
C2A C3A C4A 120.2(5) . .
C4A C3A O3A 119.5(5) . .
C3A C4A H4A 121.0 . .
C3A C4A C5A 118.0(5) . .
C5A C4A H4A 121.0 . .
C4A C5A H5A 118.6 . .
C6A C5A C4A 122.7(5) . .
C6A C5A H5A 118.6 . .
C1A C6A H6A 120.7 . .
C5A C6A C1A 118.5(5) . .
C5A C6A H6A 120.7 . .
C8A C7A O1A 121.2(5) . .
C8A C7A C12A 119.8(5) . .
C12A C7A O1A 119.0(5) . .
C7A C8A P1A 119.5(4) . .
C7A C8A C9A 121.7(5) . .
C9A C8A P1A 118.4(4) . .
O2A C9A C8A 121.4(5) . .
O2A C9A C10A 120.5(5) . .
C10A C9A C8A 118.1(5) . .
C9A C10A H10A 120.8 . .
C9A C10A C11A 118.4(5) . .
C11A C10A H10A 120.8 . .
C10A C11A H11A 118.4 . .
C12A C11A C10A 123.3(5) . .
C12A C11A H11A 118.4 . .
C7A C12A C11A 117.8(5) . .
C7A C12A H12A 121.1 . .
C11A C12A H12A 121.1 . .
C14A C13A P1A 119.2(4) . .
C18A C13A P1A 120.0(4) . .
C18A C13A C14A 120.2(5) . .
O2A C14A C13A 120.6(5) . .
C15A C14A O2A 119.8(5) . .
C15A C14A C13A 119.6(5) . .
C14A C15A H15A 121.0 . .
C14A C15A C16A 117.9(5) . .
C16A C15A H15A 121.0 . .
C15A C16A H16A 118.5 . .
C17A C16A C15A 123.1(5) . .
C17A C16A H16A 118.5 . .
C16A C17A H17A 121.1 . .
C18A C17A C16A 117.9(5) . .
C18A C17A H17A 121.1 . .
C13A C18A O3A 120.1(5) . .
C17A C18A O3A 119.8(5) . .
C17A C18A C13A 120.1(5) . .
S1B C1B S2B 179.5(5) . .

loop_
_geom_bond_atom_site_label_1
_geom_bond_atom_site_label_2
_geom_bond_distance
_geom_bond_site_symmetry_2
C1C C2C 1.393(9) .
C1C C6C 1.445(9) .
C1C C44C 1.444(8) .
C2C C3C 1.437(9) .
C2C C41C 1.457(8) .
C3C C4C 1.402(9) .
C3C C57C 1.441(8) .
C4C C5C 1.444(9) .
C4C C58C 1.443(8) .
C5C C6C 1.391(9) .
C5C C10C 1.461(9) .
C6C C7C 1.456(8) .
C7C C8C 1.387(9) .
C7C C45C 1.458(8) .
C8C C9C 1.460(9) .
C8C C16C 1.453(8) .
C9C C10C 1.385(9) .
C9C C14C 1.446(8) .
C10C C11C 1.456(8) .
C11C C12C 1.402(8) .
C11C C58C 1.453(9) .
C12C C13C 1.438(9) .
C12C C60C 1.449(8) .
C13C C14C 1.407(9) .
C13C C22C 1.453(7) .
C14C C15C 1.452(9) .
C15C C16C 1.448(9) .
C15C C20C 1.394(8) .
C16C C17C 1.389(9) .
C17C C18C 1.459(8) .
C17C C46C 1.444(9) .
C18C C19C 1.387(9) .
C18C C50C 1.445(9) .
C19C C20C 1.453(8) .
C19C C27C 1.448(8) .
C20C C21C 1.447(9) .
C21C C22C 1.383(9) .
C21C C26C 1.464(8) .
C22C C23C 1.457(9) .
C23C C24C 1.398(8) .
C23C C60C 1.453(8) .
C24C C25C 1.457(8) .
C24C C59C 1.446(9) .
C25C C26C 1.376(9) .
C25C C30C 1.463(9) .
C26C C27C 1.458(8) .
C27C C28C 1.379(8) .
C28C C29C 1.440(8) .
C28C C49C 1.463(8) .
C29C C30C 1.395(8) .
C29C C34C 1.444(8) .
C30C C31C 1.447(9) .
C31C C32C 1.384(9) .
C31C C59C 1.452(8) .
C32C C33C 1.445(9) .
C32C C51C 1.450(8) .
C33C C34C 1.392(8) .
C33C C38C 1.469(8) .
C34C C35C 1.455(8) .
C35C C36C 1.390(8) .
C35C C49C 1.450(8) .
C36C C37C 1.450(9) .
C36C C48C 1.466(8) .
C37C C38C 1.388(9) .
C37C C42C 1.446(7) .
C38C C39C 1.442(8) .
C39C C40C 1.404(8) .
C39C C51C 1.448(9) .
C40C C41C 1.448(8) .
C40C C57C 1.445(9) .
C41C C42C 1.397(8) .
C42C C43C 1.449(8) .
C43C C44C 1.389(9) .
C43C C48C 1.448(8) .
C44C C45C 1.453(9) .
C45C C46C 1.399(8) .
C46C C47C 1.448(8) .
C47C C48C 1.389(9) .
C47C C50C 1.441(8) .
C49C C50C 1.383(8) .
C51C C52C 1.395(9) .
C52C C53C 1.438(9) .
C52C C56C 1.459(8) .
C53C C54C 1.460(8) .
C53C C59C 1.393(8) .
C54C C55C 1.457(8) .
C54C C60C 1.378(9) .
C55C C56C 1.460(9) .
C55C C58C 1.386(8) .
C56C C57C 1.392(9) .
S1A P1A 1.9396(16) .
P1A C2A 1.755(5) .
P1A C8A 1.768(5) .
P1A C13A 1.760(5) .
O1A C1A 1.385(7) .
O1A C7A 1.389(7) .
O2A C9A 1.381(7) .
O2A C14A 1.393(6) .
O3A C3A 1.397(7) .
O3A C18A 1.397(7) .
C1A C2A 1.400(7) .
C1A C6A 1.395(8) .
C2A C3A 1.385(7) .
C3A C4A 1.386(8) .
C4A H4A 0.9300 .
C4A C5A 1.394(9) .
C5A H5A 0.9300 .
C5A C6A 1.377(9) .
C6A H6A 0.9300 .
C7A C8A 1.379(8) .
C7A C12A 1.378(8) .
C8A C9A 1.409(8) .
C9A C10A 1.381(8) .
C10A H10A 0.9300 .
C10A C11A 1.390(9) .
C11A H11A 0.9300 .
C11A C12A 1.383(9) .
C12A H12A 0.9300 .
C13A C14A 1.408(8) .
C13A C18A 1.395(7) .
C14A C15A 1.374(8) .
C15A H15A 0.9300 .
C15A C16A 1.402(9) .
C16A H16A 0.9300 .
C16A C17A 1.388(8) .
C17A H17A 0.9300 .
C17A C18A 1.378(7) .
S1B C1B 1.548(6) .
S2B C1B 1.549(6) .

loop_
_geom_torsion_atom_site_label_1
_geom_torsion_atom_site_label_2
_geom_torsion_atom_site_label_3
_geom_torsion_atom_site_label_4
_geom_torsion
_geom_torsion_site_symmetry_1
_geom_torsion_site_symmetry_2
_geom_torsion_site_symmetry_3
_geom_torsion_site_symmetry_4
C1C C2C C3C C4C -0.8(7) . . . .
C1C C2C C3C C57C 142.2(5) . . . .
C1C C2C C41C C40C -143.1(5) . . . .
C1C C2C C41C C42C -0.1(8) . . . .
C1C C6C C7C C8C 142.3(5) . . . .
C1C C6C C7C C45C -0.7(6) . . . .
C1C C44C C45C C7C -0.5(6) . . . .
C1C C44C C45C C46C -141.7(5) . . . .
C2C C1C C6C C5C -1.6(8) . . . .
C2C C1C C6C C7C -143.4(5) . . . .
C2C C1C C44C C43C 0.2(8) . . . .
C2C C1C C44C C45C 143.6(5) . . . .
C2C C3C C4C C5C 0.4(7) . . . .
C2C C3C C4C C58C 138.6(5) . . . .
C2C C3C C57C C40C 0.5(6) . . . .
C2C C3C C57C C56C -143.3(5) . . . .
C2C C41C C42C C37C -138.1(5) . . . .
C2C C41C C42C C43C 0.6(8) . . . .
C3C C2C C41C C40C -0.3(6) . . . .
C3C C2C C41C C42C 142.7(5) . . . .
C3C C4C C5C C6C -0.7(8) . . . .
C3C C4C C5C C10C 143.1(5) . . . .
C3C C4C C58C C11C -142.3(5) . . . .
C3C C4C C58C C55C 0.4(8) . . . .
C4C C3C C57C C40C 143.4(5) . . . .
C4C C3C C57C C56C -0.4(8) . . . .
C4C C5C C6C C1C 1.2(8) . . . .
C4C C5C C6C C7C 138.6(5) . . . .
C4C C5C C10C C9C -142.5(5) . . . .
C4C C5C C10C C11C -0.9(6) . . . .
C5C C4C C58C C11C 0.0(6) . . . .
C5C C4C C58C C55C 142.8(5) . . . .
C5C C6C C7C C8C 0.4(8) . . . .
C5C C6C C7C C45C -142.6(5) . . . .
C5C C10C C11C C12C -142.4(5) . . . .
C5C C10C C11C C58C 0.9(5) . . . .
C6C C1C C2C C3C 1.3(7) . . . .
C6C C1C C2C C41C 139.2(5) . . . .
C6C C1C C44C C43C -143.2(5) . . . .
C6C C1C C44C C45C 0.1(6) . . . .
C6C C5C C10C C9C 1.4(8) . . . .
C6C C5C C10C C11C 143.0(5) . . . .
C6C C7C C8C C9C -0.2(8) . . . .
C6C C7C C8C C16C -137.7(5) . . . .
C6C C7C C45C C44C 0.8(6) . . . .
C6C C7C C45C C46C 142.1(5) . . . .
C7C C8C C9C C10C 0.7(8) . . . .
C7C C8C C9C C14C -142.3(5) . . . .
C7C C8C C16C C15C 142.1(5) . . . .
C7C C8C C16C C17C -0.1(8) . . . .
C7C C45C C46C C17C 0.6(8) . . . .
C7C C45C C46C C47C -138.1(6) . . . .
C8C C7C C45C C44C -142.2(5) . . . .
C8C C7C C45C C46C -1.0(8) . . . .
C8C C9C C10C C5C -1.2(8) . . . .
C8C C9C C10C C11C -137.9(6) . . . .
C8C C9C C14C C13C 142.6(5) . . . .
C8C C9C C14C C15C 0.4(6) . . . .
C8C C16C C17C C18C 138.4(6) . . . .
C8C C16C C17C C46C -0.2(8) . . . .
C9C C8C C16C C15C 0.1(6) . . . .
C9C C8C C16C C17C -142.1(5) . . . .
C9C C10C C11C C12C -1.0(8) . . . .
C9C C10C C11C C58C 142.4(5) . . . .
C9C C14C C15C C16C -0.3(6) . . . .
C9C C14C C15C C20C 142.3(5) . . . .
C10C C5C C6C C1C -138.3(5) . . . .
C10C C5C C6C C7C -1.0(7) . . . .
C10C C9C C14C C13C -0.4(8) . . . .
C10C C9C C14C C15C -142.7(5) . . . .
C10C C11C C12C C13C 1.0(8) . . . .
C10C C11C C12C C60C 138.4(6) . . . .
C10C C11C C58C C4C -0.6(6) . . . .
C10C C11C C58C C55C -143.4(5) . . . .
C11C C12C C13C C14C -0.7(8) . . . .
C11C C12C C13C C22C 142.3(5) . . . .
C11C C12C C60C C23C -142.5(5) . . . .
C11C C12C C60C C54C 0.6(8) . . . .
C12C C11C C58C C4C 142.6(5) . . . .
C12C C11C C58C C55C -0.1(8) . . . .
C12C C13C C14C C9C 0.5(8) . . . .
C12C C13C C14C C15C 138.3(6) . . . .
C12C C13C C22C C21C -143.1(5) . . . .
C12C C13C C22C C23C -0.5(6) . . . .
C13C C12C C60C C23C -0.9(6) . . . .
C13C C12C C60C C54C 142.2(5) . . . .
C13C C14C C15C C16C -142.6(5) . . . .
C13C C14C C15C C20C 0.0(8) . . . .
C13C C22C C23C C24C -143.4(5) . . . .
C13C C22C C23C C60C 0.0(6) . . . .
C14C C9C C10C C5C 137.4(6) . . . .
C14C C9C C10C C11C 0.7(8) . . . .
C14C C13C C22C C21C 0.2(8) . . . .
C14C C13C C22C C23C 142.7(5) . . . .
C14C C15C C16C C8C 0.1(6) . . . .
C14C C15C C16C C17C 142.3(5) . . . .
C14C C15C C20C C19C -138.8(6) . . . .
C14C C15C C20C C21C 0.9(8) . . . .
C15C C16C C17C C18C 0.8(8) . . . .
C15C C16C C17C C46C -137.9(6) . . . .
C15C C20C C21C C22C -1.4(8) . . . .
C15C C20C C21C C26C -143.0(5) . . . .
C16C C8C C9C C10C 142.7(5) . . . .
C16C C8C C9C C14C -0.3(6) . . . .
C16C C15C C20C C19C -0.4(8) . . . .
C16C C15C C20C C21C 139.3(6) . . . .
C16C C17C C18C C19C -0.5(8) . . . .
C16C C17C C18C C50C -142.9(6) . . . .
C16C C17C C46C C45C 0.0(8) . . . .
C16C C17C C46C C47C 143.0(5) . . . .
C17C C18C C19C C20C -0.2(8) . . . .
C17C C18C C19C C27C -138.4(5) . . . .
C17C C18C C50C C47C -0.4(6) . . . .
C17C C18C C50C C49C 143.0(5) . . . .
C17C C46C C47C C48C -142.6(5) . . . .
C17C C46C C47C C50C 0.0(6) . . . .
C18C C17C C46C C45C -143.3(5) . . . .
C18C C17C C46C C47C -0.3(6) . . . .
C18C C19C C20C C15C 0.7(8) . . . .
C18C C19C C20C C21C -143.2(5) . . . .
C18C C19C C27C C26C 142.8(5) . . . .
C18C C19C C27C C28C 0.4(8) . . . .
C19C C18C C50C C47C -142.4(5) . . . .
C19C C18C C50C C49C 1.0(8) . . . .
C19C C20C C21C C22C 142.4(5) . . . .
C19C C20C C21C C26C 0.9(6) . . . .
C19C C27C C28C C29C 137.3(5) . . . .
C19C C27C C28C C49C -0.5(8) . . . .
C20C C15C C16C C8C -142.4(5) . . . .
C20C C15C C16C C17C -0.3(8) . . . .
C20C C19C C27C C26C 0.1(6) . . . .
C20C C19C C27C C28C -142.3(5) . . . .
C20C C21C C22C C13C 0.8(8) . . . .
C20C C21C C22C C23C -136.7(6) . . . .
C20C C21C C26C C25C 142.2(6) . . . .
C20C C21C C26C C27C -0.8(6) . . . .
C21C C22C C23C C24C -1.2(8) . . . .
C21C C22C C23C C60C 142.2(5) . . . .
C21C C26C C27C C19C 0.5(6) . . . .
C21C C26C C27C C28C 143.4(5) . . . .
C22C C13C C14C C9C -138.4(6) . . . .
C22C C13C C14C C15C -0.6(8) . . . .
C22C C21C C26C C25C 0.0(8) . . . .
C22C C21C C26C C27C -143.0(5) . . . .
C22C C23C C24C C25C 1.3(8) . . . .
C22C C23C C24C C59C 137.8(6) . . . .
C22C C23C C60C C12C 0.6(6) . . . .
C22C C23C C60C C54C -142.7(5) . . . .
C23C C24C C25C C26C -0.8(8) . . . .
C23C C24C C25C C30C 142.6(5) . . . .
C23C C24C C59C C31C -142.1(5) . . . .
C23C C24C C59C C53C 1.3(8) . . . .
C24C C23C C60C C12C 144.0(5) . . . .
C24C C23C C60C C54C 0.7(8) . . . .
C24C C25C C26C C21C 0.1(8) . . . .
C24C C25C C26C C27C 138.5(5) . . . .
C24C C25C C30C C29C -143.4(5) . . . .
C24C C25C C30C C31C -1.1(6) . . . .
C25C C24C C59C C31C -1.6(6) . . . .
C25C C24C C59C C53C 141.7(5) . . . .
C25C C26C C27C C19C -142.4(5) . . . .
C25C C26C C27C C28C 0.6(8) . . . .
C25C C30C C31C C32C -141.8(5) . . . .
C25C C30C C31C C59C 0.1(6) . . . .
C26C C21C C22C C13C 138.0(6) . . . .
C26C C21C C22C C23C 0.5(8) . . . .
C26C C25C C30C C29C 0.5(7) . . . .
C26C C25C C30C C31C 142.8(5) . . . .
C26C C27C C28C C29C -1.0(8) . . . .
C26C C27C C28C C49C -138.8(5) . . . .
C27C C19C C20C C15C 143.3(5) . . . .
C27C C19C C20C C21C -0.6(6) . . . .
C27C C28C C29C C30C 1.2(7) . . . .
C27C C28C C29C C34C -141.9(5) . . . .
C27C C28C C49C C35C 142.7(5) . . . .
C27C C28C C49C C50C 0.8(8) . . . .
C28C C29C C30C C25C -0.9(7) . . . .
C28C C29C C30C C31C -138.7(5) . . . .
C28C C29C C34C C33C 143.4(5) . . . .
C28C C29C C34C C35C 0.2(5) . . . .
C28C C49C C50C C18C -1.1(8) . . . .
C28C C49C C50C C47C 137.7(6) . . . .
C29C C28C C49C C35C 0.0(6) . . . .
C29C C28C C49C C50C -141.9(5) . . . .
C29C C30C C31C C32C 0.0(8) . . . .
C29C C30C C31C C59C 141.9(5) . . . .
C29C C34C C35C C36C 143.1(5) . . . .
C29C C34C C35C C49C -0.2(5) . . . .
C30C C25C C26C C21C -138.7(5) . . . .
C30C C25C C26C C27C -0.3(8) . . . .
C30C C29C C34C C33C 0.1(7) . . . .
C30C C29C C34C C35C -143.0(5) . . . .
C30C C31C C32C C33C -1.0(8) . . . .
C30C C31C C32C C51C 137.6(5) . . . .
C30C C31C C59C C24C 1.0(6) . . . .
C30C C31C C59C C53C -142.4(5) . . . .
C31C C32C C33C C34C 1.5(8) . . . .
C31C C32C C33C C38C 143.3(5) . . . .
C31C C32C C51C C39C -142.9(5) . . . .
C31C C32C C51C C52C 0.3(8) . . . .
C32C C31C C59C C24C 143.2(5) . . . .
C32C C31C C59C C53C -0.1(8) . . . .
C32C C33C C34C C29C -1.0(7) . . . .
C32C C33C C34C C35C 137.2(6) . . . .
C32C C33C C38C C37C -142.5(5) . . . .
C32C C33C C38C C39C 0.3(6) . . . .
C32C C51C C52C C53C -0.4(8) . . . .
C32C C51C C52C C56C -139.0(6) . . . .
C33C C32C C51C C39C -0.4(6) . . . .
C33C C32C C51C C52C 142.8(5) . . . .
C33C C34C C35C C36C 0.6(8) . . . .
C33C C34C C35C C49C -142.7(5) . . . .
C33C C38C C39C C40C -142.8(5) . . . .
C33C C38C C39C C51C -0.5(6) . . . .
C34C C29C C30C C25C 138.2(5) . . . .
C34C C29C C30C C31C 0.4(7) . . . .
C34C C33C C38C C37C 0.2(8) . . . .
C34C C33C C38C C39C 143.0(5) . . . .
C34C C35C C36C C37C -0.6(8) . . . .
C34C C35C C36C C48C -139.2(5) . . . .
C34C C35C C49C C28C 0.1(6) . . . .
C34C C35C C49C C50C 142.7(5) . . . .
C35C C36C C37C C38C 0.4(8) . . . .
C35C C36C C37C C42C -142.6(5) . . . .
C35C C36C C48C C43C 143.3(5) . . . .
C35C C36C C48C C47C 0.5(8) . . . .
C35C C49C C50C C18C -138.5(5) . . . .
C35C C49C C50C C47C 0.2(8) . . . .
C36C C35C C49C C28C -142.5(5) . . . .
C36C C35C C49C C50C 0.1(8) . . . .
C36C C37C C38C C33C -0.2(8) . . . .
C36C C37C C38C C39C -138.4(5) . . . .
C36C C37C C42C C41C 142.8(5) . . . .
C36C C37C C42C C43C -0.1(6) . . . .
C37C C36C C48C C43C 0.1(6) . . . .
C37C C36C C48C C47C -142.7(5) . . . .
C37C C38C C39C C40C 0.0(8) . . . .
C37C C38C C39C C51C 142.3(5) . . . .
C37C C42C C43C C44C 141.9(5) . . . .
C37C C42C C43C C48C 0.1(6) . . . .
C38C C33C C34C C29C -138.6(5) . . . .
C38C C33C C34C C35C -0.4(7) . . . .
C38C C37C C42C C41C 0.1(8) . . . .
C38C C37C C42C C43C -142.8(5) . . . .
C38C C39C C40C C41C 0.4(8) . . . .
C38C C39C C40C C57C 137.3(6) . . . .
C38C C39C C51C C32C 0.6(6) . . . .
C38C C39C C51C C52C -142.2(5) . . . .
C39C C40C C41C C2C 142.2(5) . . . .
C39C C40C C41C C42C -0.5(9) . . . .
C39C C40C C57C C3C -142.0(5) . . . .
C39C C40C C57C C56C 1.7(8) . . . .
C39C C51C C52C C53C 138.2(6) . . . .
C39C C51C C52C C56C -0.5(8) . . . .
C40C C39C C51C C32C 143.0(5) . . . .
C40C C39C C51C C52C 0.2(8) . . . .
C40C C41C C42C C37C 0.3(8) . . . .
C40C C41C C42C C43C 138.9(6) . . . .
C41C C2C C3C C4C -143.1(5) . . . .
C41C C2C C3C C57C -0.1(6) . . . .
C41C C40C C57C C3C -0.7(6) . . . .
C41C C40C C57C C56C 143.0(5) . . . .
C41C C42C C43C C44C -0.7(8) . . . .
C41C C42C C43C C48C -142.4(5) . . . .
C42C C37C C38C C33C 138.0(6) . . . .
C42C C37C C38C C39C -0.3(8) . . . .
C42C C43C C44C C1C 0.3(8) . . . .
C42C C43C C44C C45C -138.5(6) . . . .
C42C C43C C48C C36C -0.1(6) . . . .
C42C C43C C48C C47C 142.1(5) . . . .
C43C C44C C45C C7C 142.7(5) . . . .
C43C C44C C45C C46C 1.5(8) . . . .
C44C C1C C2C C3C -138.3(5) . . . .
C44C C1C C2C C41C -0.3(8) . . . .
C44C C1C C6C C5C 142.2(5) . . . .
C44C C1C C6C C7C 0.4(6) . . . .
C44C C43C C48C C36C -142.1(5) . . . .
C44C C43C C48C C47C 0.2(8) . . . .
C44C C45C C46C C17C 137.5(6) . . . .
C44C C45C C46C C47C -1.2(8) . . . .
C45C C7C C8C C9C 138.2(5) . . . .
C45C C7C C8C C16C 0.7(8) . . . .
C45C C46C C47C C48C 0.4(8) . . . .
C45C C46C C47C C50C 143.1(5) . . . .
C46C C17C C18C C19C 142.8(5) . . . .
C46C C17C C18C C50C 0.4(6) . . . .
C46C C47C C48C C36C 137.9(5) . . . .
C46C C47C C48C C43C 0.1(8) . . . .
C46C C47C C50C C18C 0.2(6) . . . .
C46C C47C C50C C49C -142.5(5) . . . .
C48C C36C C37C C38C 143.0(5) . . . .
C48C C36C C37C C42C 0.0(6) . . . .
C48C C43C C44C C1C 137.8(6) . . . .
C48C C43C C44C C45C -1.0(8) . . . .
C48C C47C C50C C18C 142.6(5) . . . .
C48C C47C C50C C49C -0.1(8) . . . .
C49C C28C C29C C30C 142.9(5) . . . .
C49C C28C C29C C34C -0.1(6) . . . .
C49C C35C C36C C37C 138.1(6) . . . .
C49C C35C C36C C48C -0.5(8) . . . .
C50C C18C C19C C20C 137.5(6) . . . .
C50C C18C C19C C27C -0.7(8) . . . .
C50C C47C C48C C36C -0.2(8) . . . .
C50C C47C C48C C43C -138.0(5) . . . .
C51C C32C C33C C34C -141.7(5) . . . .
C51C C32C C33C C38C 0.1(6) . . . .
C51C C39C C40C C41C -137.7(6) . . . .
C51C C39C C40C C57C -0.8(8) . . . .
C51C C52C C53C C54C -142.5(5) . . . .
C51C C52C C53C C59C 0.2(8) . . . .
C51C C52C C56C C55C 142.7(5) . . . .
C51C C52C C56C C57C 1.4(8) . . . .
C52C C53C C54C C55C -0.1(6) . . . .
C52C C53C C54C C60C 142.8(5) . . . .
C52C C53C C59C C24C -139.0(6) . . . .
C52C C53C C59C C31C 0.0(8) . . . .
C52C C56C C57C C3C 137.5(6) . . . .
C52C C56C C57C C40C -1.9(8) . . . .
C53C C52C C56C C55C -0.2(6) . . . .
C53C C52C C56C C57C -141.5(6) . . . .
C53C C54C C55C C56C -0.1(6) . . . .
C53C C54C C55C C58C 142.3(5) . . . .
C53C C54C C60C C12C -138.5(5) . . . .
C53C C54C C60C C23C 0.0(8) . . . .
C54C C53C C59C C24C -0.6(8) . . . .
C54C C53C C59C C31C 138.4(5) . . . .
C54C C55C C56C C52C 0.1(6) . . . .
C54C C55C C56C C57C 141.6(5) . . . .
C54C C55C C58C C4C -137.8(5) . . . .
C54C C55C C58C C11C 0.6(8) . . . .
C55C C54C C60C C12C -0.1(8) . . . .
C55C C54C C60C C23C 138.3(6) . . . .
C55C C56C C57C C3C 0.8(8) . . . .
C55C C56C C57C C40C -138.7(6) . . . .
C56C C52C C53C C54C 0.1(6) . . . .
C56C C52C C53C C59C 142.9(5) . . . .
C56C C55C C58C C4C -0.1(8) . . . .
C56C C55C C58C C11C 138.3(6) . . . .
C57C C3C C4C C5C -138.3(6) . . . .
C57C C3C C4C C58C -0.2(8) . . . .
C57C C40C C41C C2C 0.6(6) . . . .
C57C C40C C41C C42C -142.1(6) . . . .
C58C C4C C5C C6C -143.2(5) . . . .
C58C C4C C5C C10C 0.5(6) . . . .
C58C C11C C12C C13C -137.9(6) . . . .
C58C C11C C12C C60C -0.4(8) . . . .
C58C C55C C56C C52C -142.0(5) . . . .
C58C C55C C56C C57C -0.5(8) . . . .
C59C C24C C25C C26C -141.7(5) . . . .
C59C C24C C25C C30C 1.7(6) . . . .
C59C C31C C32C C33C -138.6(5) . . . .
C59C C31C C32C C51C 0.0(8) . . . .
C59C C53C C54C C55C -142.9(5) . . . .
C59C C53C C54C C60C 0.0(8) . . . .
C60C C12C C13C C14C -142.1(5) . . . .
C60C C12C C13C C22C 0.9(6) . . . .
C60C C23C C24C C25C -137.8(6) . . . .
C60C C23C C24C C59C -1.4(8) . . . .
C60C C54C C55C C56C -142.8(5) . . . .
C60C C54C C55C C58C -0.5(8) . . . .
S1A P1A C2A C1A 92.7(4) . . . .
S1A P1A C2A C3A -95.4(4) . . . .
S1A P1A C8A C7A -93.2(4) . . . .
S1A P1A C8A C9A 93.9(4) . . . .
S1A P1A C13A C14A -94.0(4) . . . .
S1A P1A C13A C18A 95.0(4) . . . .
P1A C2A C3A O3A -4.1(6) . . . .
P1A C2A C3A C4A 178.6(4) . . . .
P1A C8A C9A O2A 6.4(7) . . . .
P1A C8A C9A C10A -176.2(4) . . . .
P1A C13A C14A O2A -4.6(7) . . . .
P1A C13A C14A C15A 177.1(4) . . . .
P1A C13A C18A O3A 3.5(7) . . . .
P1A C13A C18A C17A -176.9(4) . . . .
O1A C1A C2A P1A 5.8(6) . . . .
O1A C1A C2A C3A -166.1(4) . . . .
O1A C1A C6A C5A 172.3(5) . . . .
O1A C7A C8A P1A -4.3(7) . . . .
O1A C7A C8A C9A 168.4(4) . . . .
O1A C7A C12A C11A -177.0(5) . . . .
O2A C9A C10A C11A 173.2(5) . . . .
O2A C14A C15A C16A -174.5(5) . . . .
O3A C3A C4A C5A -175.5(5) . . . .
C1A O1A C7A C8A -38.2(6) . . . .
C1A O1A C7A C12A 139.5(5) . . . .
C1A C2A C3A O3A 167.7(4) . . . .
C1A C2A C3A C4A -9.6(7) . . . .
C2A P1A C8A C7A 36.8(4) . . . .
C2A P1A C8A C9A -136.1(4) . . . .
C2A P1A C13A C14A 135.3(4) . . . .
C2A P1A C13A C18A -35.7(5) . . . .
C2A C1A C6A C5A -5.1(7) . . . .
C2A C3A C4A C5A 1.9(7) . . . .
C3A O3A C18A C13A 39.5(7) . . . .
C3A O3A C18A C17A -140.1(5) . . . .
C3A C4A C5A C6A 4.4(8) . . . .
C4A C5A C6A C1A -2.7(8) . . . .
C6A C1A C2A P1A -176.9(4) . . . .
C6A C1A C2A C3A 11.2(7) . . . .
C7A O1A C1A C2A 37.4(6) . . . .
C7A O1A C1A C6A -139.9(5) . . . .
C7A C8A C9A O2A -166.3(5) . . . .
C7A C8A C9A C10A 11.1(7) . . . .
C8A P1A C2A C1A -37.2(4) . . . .
C8A P1A C2A C3A 134.7(4) . . . .
C8A P1A C13A C14A 37.1(5) . . . .
C8A P1A C13A C18A -133.9(5) . . . .
C8A C7A C12A C11A 0.8(8) . . . .
C8A C9A C10A C11A -4.3(7) . . . .
C9A O2A C14A C13A -38.2(6) . . . .
C9A O2A C14A C15A 140.2(5) . . . .
C9A C10A C11A C12A -4.2(8) . . . .
C10A C11A C12A C7A 6.1(8) . . . .
C12A C7A C8A P1A 178.0(4) . . . .
C12A C7A C8A C9A -9.4(8) . . . .
C13A P1A C2A C1A -135.8(4) . . . .
C13A P1A C2A C3A 36.1(4) . . . .
C13A P1A C8A C7A 134.9(4) . . . .
C13A P1A C8A C9A -37.9(4) . . . .
C13A C14A C15A C16A 3.9(8) . . . .
C14A O2A C9A C8A 37.1(6) . . . .
C14A O2A C9A C10A -140.2(5) . . . .
C14A C13A C18A O3A -167.4(5) . . . .
C14A C13A C18A C17A 12.2(8) . . . .
C14A C15A C16A C17A 4.0(8) . . . .
C15A C16A C17A C18A -3.8(8) . . . .
C16A C17A C18A O3A 175.3(5) . . . .
C16A C17A C18A C13A -4.3(7) . . . .
C18A O3A C3A C2A -39.3(6) . . . .
C18A O3A C3A C4A 138.1(5) . . . .
C18A C13A C14A O2A 166.4(5) . . . .
C18A C13A C14A C15A -11.9(8) . . . .

_cod_database_fobs_code 4517248
